data_1560830
loop_
_publ_author_name
'Cramer, Alisha J.'
'Cole, Jacqueline M.'

_publ_section_title
;
 Host-guest prospects of neodymium and gadolinium ultraphosphate
 frameworks for nuclear waste storage: Multi-temperature topological
 analysis of nanoporous cages in RP5O14
;
_journal_name_full 'Journal of Solid State Chemistry'
_journal_page_first 250
_journal_page_last 257
_journal_paper_doi 10.1016/j.jssc.2018.07.020
_journal_volume 266
_journal_year 2018
_chemical_formula_sum 'Gd O14 P5'
_chemical_formula_weight 536.10
_space_group_IT_number 14
_space_group_name_Hall '-P 2ybc'
_space_group_name_H-M_alt 'P 1 21/c 1'
_symmetry_cell_setting monoclinic
_symmetry_space_group_name_H-M 'P 1 21/c 1'
_atom_sites_solution_hydrogens none
_atom_sites_solution_primary direct
_atom_sites_solution_secondary difmap
_audit_creation_method SHELXL-97
_cell_angle_alpha 90.00
_cell_angle_beta 90.564(5)
_cell_angle_gamma 90.00
_cell_formula_units_Z 4
_cell_length_a 8.720(3)
_cell_length_b 8.888(3)
_cell_length_c 12.910(4)
_cell_measurement_reflns_used 512
_cell_measurement_temperature 220(2)
_cell_measurement_theta_max 28.28
_cell_measurement_theta_min 2.0
_cell_volume 1000.5(6)
_computing_cell_refinement
;
Rigaku CrystalClear-SM Expert 2.0
;
_computing_data_collection 'Rigaku CrystalClear-SM Expert 2.0'
_computing_data_reduction
;
Rigaku CrystalClear-SM Expert 2.0
;
_computing_molecular_graphics
;
SHELXTL-PLUS (Sheldrick, 1995)
;
_computing_publication_material 'SHELXL-97 (Sheldrick, 1997)'
_computing_structure_refinement 'SHELXL-97 (Sheldrick, 1997)'
_computing_structure_solution 'SHELXS-97 (Sheldrick, 1990)'
_diffrn_ambient_temperature 220(2)
_diffrn_measured_fraction_theta_full 0.835
_diffrn_measured_fraction_theta_max 0.835
_diffrn_measurement_device_type 'Rigaku Saturn 724+ CCD'
_diffrn_measurement_method '\w scans'
_diffrn_radiation_monochromator graphite
_diffrn_radiation_source 'fine-focus sealed tube'
_diffrn_radiation_type MoK\a
_diffrn_radiation_wavelength 0.71073
_diffrn_reflns_av_R_equivalents 0.0397
_diffrn_reflns_av_sigmaI/netI 0.0320
_diffrn_reflns_limit_h_max 11
_diffrn_reflns_limit_h_min -12
_diffrn_reflns_limit_k_max 12
_diffrn_reflns_limit_k_min -11
_diffrn_reflns_limit_l_max 15
_diffrn_reflns_limit_l_min -17
_diffrn_reflns_number 4383
_diffrn_reflns_theta_full 30.79
_diffrn_reflns_theta_max 30.79
_diffrn_reflns_theta_min 1.58
_diffrn_standards_decay_% 0
_diffrn_standards_interval_count 0
_diffrn_standards_interval_time 0
_diffrn_standards_number 0
_exptl_absorpt_coefficient_mu 7.518
_exptl_absorpt_correction_T_max 0.105
_exptl_absorpt_correction_T_min 0.069
_exptl_absorpt_correction_type empirical
_exptl_absorpt_process_details
;
T. Higashi, ABSCOR, empirical absorption correction
;
_exptl_crystal_colour colourless
_exptl_crystal_density_diffrn 3.559
_exptl_crystal_density_method 'not measured'
_exptl_crystal_description block
_exptl_crystal_F_000 1004
_exptl_crystal_size_max 0.4
_exptl_crystal_size_mid 0.4
_exptl_crystal_size_min 0.3
_refine_diff_density_max 1.895
_refine_diff_density_min -1.219
_refine_diff_density_rms 0.210
_refine_ls_extinction_coef 0.0061(4)
_refine_ls_extinction_expression Fc^*^=kFc[1+0.001xFc^2^\l^3^/sin(2\q)]^-1/4^
_refine_ls_extinction_method SHELXL
_refine_ls_goodness_of_fit_ref 1.147
_refine_ls_hydrogen_treatment none
_refine_ls_matrix_type full
_refine_ls_number_parameters 183
_refine_ls_number_reflns 2622
_refine_ls_number_restraints 0
_refine_ls_restrained_S_all 1.147
_refine_ls_R_factor_all 0.0274
_refine_ls_R_factor_gt 0.0271
_refine_ls_shift/su_max 0.002
_refine_ls_shift/su_mean 0.000
_refine_ls_structure_factor_coef Fsqd
_refine_ls_weighting_details 'calc w=1/[\s^2^(Fo^2^)+(0.0372P)^2^+3.7617P] where P=(Fo^2^+2Fc^2^)/3'
_refine_ls_weighting_scheme calc
_refine_ls_wR_factor_gt 0.0708
_refine_ls_wR_factor_ref 0.0713
_reflns_number_gt 2602
_reflns_number_total 2622
_reflns_threshold_expression >2sigma(I)
_cod_data_source_file 2gd220d1.cif
_cod_data_source_block 2gd220d1
_cod_original_cell_volume 1000.6(6)
_cod_original_sg_symbol_H-M P2(1)/c
_cod_database_code 1560830

loop_
_symmetry_equiv_pos_as_xyz
'x, y, z'
'-x, y+1/2, -z+1/2'
'-x, -y, -z'
'x, -y-1/2, z-1/2'

loop_
_atom_site_label
_atom_site_type_symbol
_atom_site_fract_x
_atom_site_fract_y
_atom_site_fract_z
_atom_site_U_iso_or_equiv
_atom_site_adp_type
_atom_site_occupancy
_atom_site_symmetry_multiplicity
_atom_site_calc_flag
_atom_site_refinement_flags
_atom_site_disorder_assembly
_atom_site_disorder_group
Gd1 Gd 0.72253(2) 0.190667(19) 0.501428(15) 0.00602(9) Uani 1 1 d . . .
P1 P 0.75323(11) 0.54667(11) 0.66550(7) 0.00596(18) Uani 1 1 d . . .
P2 P 0.77454(12) 0.55157(11) 0.33584(7) 0.00612(18) Uani 1 1 d . . .
P3 P 0.68518(11) 0.75532(10) 0.49992(8) 0.00643(17) Uani 1 1 d . . .
P4 P 0.49080(12) 0.49371(12) 0.79749(7) 0.00673(18) Uani 1 1 d . . .
P5 P 1.00755(12) 0.50329(12) 0.17207(7) 0.00615(17) Uani 1 1 d . . .
O1 O 0.7950(4) 0.6862(3) 0.4117(2) 0.0111(6) Uani 1 1 d . . .
O2 O 0.7767(4) 0.6923(3) 0.6003(2) 0.0099(6) Uani 1 1 d . . .
O3 O 0.4687(4) 0.3135(3) 0.5058(3) 0.0109(5) Uani 1 1 d . . .
O4 O 0.7090(4) -0.0807(4) 0.4993(2) 0.0136(6) Uani 1 1 d . . .
O5 O 0.7791(4) 0.4061(3) 0.6099(2) 0.0134(6) Uani 1 1 d . . .
O6 O 0.5890(3) 0.5707(4) 0.7078(2) 0.0118(6) Uani 1 1 d . . .
O7 O 0.7677(4) 0.4036(3) 0.3841(2) 0.0137(6) Uani 1 1 d . . .
O8 O 0.9123(3) 0.5830(3) 0.2631(2) 0.0109(5) Uani 1 1 d . . .
O9 O 0.8632(4) 0.5798(3) 0.7584(2) 0.0103(5) Uani 1 1 d . . .
O10 O 0.5855(4) 0.1192(4) 0.3520(2) 0.0122(6) Uani 1 1 d . . .
O11 O 0.6305(3) 0.6000(3) 0.2712(2) 0.0106(5) Uani 1 1 d . . .
O12 O 0.9161(4) 0.1163(3) 0.6219(2) 0.0123(6) Uani 1 1 d . . .
O13 O 0.5881(4) 0.1169(3) 0.6494(2) 0.0120(6) Uani 1 1 d . . .
O14 O 0.9223(3) 0.1247(3) 0.3877(2) 0.0112(5) Uani 1 1 d . . .

loop_
_atom_site_aniso_label
_atom_site_aniso_U_11
_atom_site_aniso_U_22
_atom_site_aniso_U_33
_atom_site_aniso_U_23
_atom_site_aniso_U_13
_atom_site_aniso_U_12
Gd1 0.00639(12) 0.00535(11) 0.00633(11) -0.00002(5) 0.00007(7) 0.00015(5)
P1 0.0051(4) 0.0060(4) 0.0067(4) 0.0000(3) -0.0002(3) -0.0001(3)
P2 0.0061(4) 0.0059(4) 0.0064(4) -0.0002(3) 0.0001(3) 0.0000(3)
P3 0.0074(4) 0.0054(4) 0.0065(4) 0.0001(3) 0.0001(3) 0.0009(3)
P4 0.0064(4) 0.0079(4) 0.0058(4) -0.0002(3) 0.0006(3) 0.0000(3)
P5 0.0052(4) 0.0071(4) 0.0062(4) 0.0001(3) 0.0000(3) -0.0001(3)
O1 0.0080(14) 0.0155(14) 0.0097(13) -0.0031(10) 0.0021(11) -0.0028(10)
O2 0.0118(14) 0.0099(13) 0.0080(13) 0.0020(9) -0.0010(11) -0.0038(10)
O3 0.0095(13) 0.0118(13) 0.0114(13) -0.0021(10) 0.0007(12) 0.0012(9)
O4 0.0188(15) 0.0063(12) 0.0155(13) 0.0005(10) 0.0007(13) -0.0012(10)
O5 0.0163(14) 0.0095(13) 0.0144(13) -0.0052(11) -0.0034(12) -0.0006(11)
O6 0.0079(13) 0.0142(13) 0.0135(13) 0.0048(11) 0.0027(11) 0.0011(11)
O7 0.0179(15) 0.0084(13) 0.0149(13) 0.0026(11) 0.0012(12) 0.0010(12)
O8 0.0084(13) 0.0111(13) 0.0133(13) -0.0022(10) 0.0061(10) -0.0019(10)
O9 0.0115(13) 0.0091(12) 0.0101(12) -0.0011(10) -0.0039(10) 0.0014(11)
O10 0.0123(14) 0.0137(14) 0.0105(12) -0.0031(10) -0.0026(11) 0.0000(11)
O11 0.0072(13) 0.0076(12) 0.0170(13) 0.0006(10) -0.0065(10) -0.0010(10)
O12 0.0130(14) 0.0114(13) 0.0125(13) 0.0031(11) -0.0026(11) 0.0011(11)
O13 0.0117(14) 0.0129(13) 0.0116(13) 0.0023(11) 0.0026(11) -0.0029(11)
O14 0.0091(13) 0.0119(13) 0.0128(13) -0.0037(10) 0.0024(11) -0.0005(11)

loop_
_atom_type_symbol
_atom_type_description
_atom_type_scat_dispersion_real
_atom_type_scat_dispersion_imag
_atom_type_scat_source
O O 0.0106 0.0060 'International Tables Vol C Tables 4.2.6.8 and 6.1.1.4'
P P 0.1023 0.0942 'International Tables Vol C Tables 4.2.6.8 and 6.1.1.4'
Gd Gd -0.1653 3.9035 'International Tables Vol C Tables 4.2.6.8 and 6.1.1.4'

loop_
_geom_angle_atom_site_label_1
_geom_angle_atom_site_label_2
_geom_angle_atom_site_label_3
_geom_angle
_geom_angle_site_symmetry_1
_geom_angle_site_symmetry_3
O13 Gd1 O10 109.84(11) . .
O13 Gd1 O14 144.52(11) . .
O10 Gd1 O14 78.16(11) . .
O13 Gd1 O12 75.33(11) . .
O10 Gd1 O12 144.59(11) . .
O14 Gd1 O12 79.31(10) . .
O13 Gd1 O4 72.87(11) . .
O10 Gd1 O4 72.29(11) . .
O14 Gd1 O4 77.36(10) . .
O12 Gd1 O4 76.36(11) . .
O13 Gd1 O5 81.38(11) . .
O10 Gd1 O5 142.09(11) . .
O14 Gd1 O5 114.12(11) . .
O12 Gd1 O5 72.66(11) . .
O4 Gd1 O5 143.75(10) . .
O13 Gd1 O7 143.28(11) . .
O10 Gd1 O7 77.59(11) . .
O14 Gd1 O7 71.63(11) . .
O12 Gd1 O7 120.01(11) . .
O4 Gd1 O7 140.34(10) . .
O5 Gd1 O7 73.42(11) . .
O13 Gd1 O3 69.48(11) . .
O10 Gd1 O3 71.89(11) . .
O14 Gd1 O3 142.23(11) . .
O12 Gd1 O3 137.62(11) . .
O4 Gd1 O3 113.48(10) . .
O5 Gd1 O3 79.30(11) . .
O7 Gd1 O3 79.78(11) . .
O5 P1 O6 115.97(19) . .
O5 P1 O9 116.35(18) . .
O6 P1 O9 105.49(17) . .
O5 P1 O2 115.08(18) . .
O6 P1 O2 101.67(18) . .
O9 P1 O2 100.11(17) . .
O7 P2 O1 115.47(18) . .
O7 P2 O8 117.07(19) . .
O1 P2 O8 99.03(17) . .
O7 P2 O11 116.16(19) . .
O1 P2 O11 102.21(18) . .
O8 P2 O11 104.48(17) . .
O4 P3 O3 122.58(18) 1_565 3_666
O4 P3 O2 106.22(17) 1_565 .
O3 P3 O2 109.76(18) 3_666 .
O4 P3 O1 106.71(17) 1_565 .
O3 P3 O1 110.60(18) 3_666 .
O2 P3 O1 98.16(18) . .
O13 P4 O10 123.24(17) 2_656 4_566
O13 P4 O6 106.03(18) 2_656 .
O10 P4 O6 109.59(18) 4_566 .
O13 P4 O11 109.62(18) 2_656 3_666
O10 P4 O11 105.87(18) 4_566 3_666
O6 P4 O11 100.13(17) . 3_666
O14 P5 O12 121.78(17) 2_755 4_565
O14 P5 O8 106.37(17) 2_755 .
O12 P5 O8 110.93(17) 4_565 .
O14 P5 O9 109.75(18) 2_755 3_766
O12 P5 O9 106.63(17) 4_565 3_766
O8 P5 O9 99.05(17) . 3_766
P2 O1 P3 132.1(2) . .
P1 O2 P3 130.9(2) . .
P3 O3 Gd1 129.06(16) 3_666 .
P3 O4 Gd1 174.6(2) 1_545 .
P1 O5 Gd1 158.5(2) . .
P1 O6 P4 134.2(2) . .
P2 O7 Gd1 165.0(2) . .
P2 O8 P5 140.1(2) . .
P1 O9 P5 139.8(2) . 3_766
P4 O10 Gd1 148.8(2) 4_565 .
P2 O11 P4 132.4(2) . 3_666
P5 O12 Gd1 149.9(2) 4_566 .
P4 O13 Gd1 146.10(19) 2_646 .
P5 O14 Gd1 145.57(19) 2_745 .

loop_
_geom_bond_atom_site_label_1
_geom_bond_atom_site_label_2
_geom_bond_distance
_geom_bond_site_symmetry_2
Gd1 O13 2.344(3) .
Gd1 O10 2.347(3) .
Gd1 O14 2.363(3) .
Gd1 O12 2.378(3) .
Gd1 O4 2.415(3) .
Gd1 O5 2.421(3) .
Gd1 O7 2.458(3) .
Gd1 O3 2.469(3) .
P1 O5 1.459(3) .
P1 O6 1.552(3) .
P1 O9 1.556(3) .
P1 O2 1.558(3) .
P2 O7 1.456(3) .
P2 O1 1.556(3) .
P2 O8 1.557(3) .
P2 O11 1.561(3) .
P3 O4 1.472(3) 1_565
P3 O3 1.476(3) 3_666
P3 O2 1.616(3) .
P3 O1 1.617(3) .
P4 O13 1.467(3) 2_656
P4 O10 1.474(3) 4_566
P4 O6 1.601(3) .
P4 O11 1.606(3) 3_666
P5 O14 1.464(3) 2_755
P5 O12 1.475(3) 4_565
P5 O8 1.610(3) .
P5 O9 1.613(3) 3_766
O3 P3 1.476(3) 3_666
O4 P3 1.472(3) 1_545
O9 P5 1.613(3) 3_766
O10 P4 1.474(3) 4_565
O11 P4 1.606(3) 3_666
O12 P5 1.475(3) 4_566
O13 P4 1.467(3) 2_646
O14 P5 1.464(3) 2_745

_cod_database_fobs_code 1560830
